data_7028784
loop_
_publ_author_name
'Wojtaszak, Jakub'
'Mierzwicki, Krzysztof'
'Szafert, S\/lawomir'
'Gulia, Nurbey'
'Ejfler, Jolanta'

_publ_section_title
;
 Homoleptic aminophenolates of Zn, Mg and Ca. Synthesis, structure, DFT
 studies and polymerization activity in ROP of lactides.
;
_journal_issue 6
_journal_name_full 'Dalton transactions (Cambridge, England : 2003)'
_journal_page_first 2424
_journal_page_last 2436
_journal_paper_doi 10.1039/c3dt52868e
_journal_volume 43
_journal_year 2014
_chemical_formula_moiety 'C40 H64 N2 O6 Zn, C H2 Cl2'
_chemical_formula_sum 'C41 H66 Cl2 N2 O6 Zn'
_chemical_formula_weight 819.23
_chemical_name_systematic
; 
 ? 
;
_space_group_IT_number 15
_symmetry_cell_setting monoclinic
_symmetry_space_group_name_Hall '-C 2yc'
_symmetry_space_group_name_H-M 'C 1 2/c 1'
_atom_sites_solution_hydrogens geom
_atom_sites_solution_primary direct
_atom_sites_solution_secondary difmap
_audit_creation_method SHELXL-97
_cell_angle_alpha 90.00
_cell_angle_beta 110.61(2)
_cell_angle_gamma 90.00
_cell_formula_units_Z 8
_cell_length_a 18.403(4)
_cell_length_b 19.279(4)
_cell_length_c 25.718(5)
_cell_measurement_temperature 100(2)
_cell_volume 8541(3)
_computing_cell_refinement
;
CrysAlis RED, Oxford Diffraction Ltd.,
;
_computing_data_collection
;
CrysAlis CCD, Oxford Diffraction Ltd.,
;
_computing_data_reduction
;
CrysAlis RED, Oxford Diffraction Ltd.,
;
_computing_structure_refinement 'SHELXL-97 (Sheldrick, 1997)'
_computing_structure_solution 'SHELXS-97 (Sheldrick, 1990)'
_diffrn_ambient_temperature 100(2)
_diffrn_measured_fraction_theta_full 0.999
_diffrn_measured_fraction_theta_max 0.999
_diffrn_measurement_device_type 'Kuma KM-4 CCD area-detector'
_diffrn_measurement_method '\w scans'
_diffrn_radiation_monochromator graphite
_diffrn_radiation_source 'fine-focus sealed tube'
_diffrn_radiation_type MoK\a
_diffrn_radiation_wavelength 0.71073
_diffrn_reflns_av_R_equivalents 0.0695
_diffrn_reflns_av_sigmaI/netI 0.0460
_diffrn_reflns_limit_h_max 21
_diffrn_reflns_limit_h_min -19
_diffrn_reflns_limit_k_max 22
_diffrn_reflns_limit_k_min -22
_diffrn_reflns_limit_l_max 30
_diffrn_reflns_limit_l_min -30
_diffrn_reflns_number 43167
_diffrn_reflns_theta_full 25.04
_diffrn_reflns_theta_max 25.04
_diffrn_reflns_theta_min 2.61
_exptl_absorpt_coefficient_mu 0.746
_exptl_absorpt_correction_type none
_exptl_crystal_colour colourless
_exptl_crystal_density_diffrn 1.274
_exptl_crystal_density_method 'not measured'
_exptl_crystal_description plate
_exptl_crystal_F_000 3504
_exptl_crystal_size_max 0.33
_exptl_crystal_size_mid 0.20
_exptl_crystal_size_min 0.03
_refine_diff_density_max 1.607
_refine_diff_density_min -0.716
_refine_diff_density_rms 0.108
_refine_ls_extinction_method none
_refine_ls_goodness_of_fit_ref 1.048
_refine_ls_hydrogen_treatment constr
_refine_ls_matrix_type full
_refine_ls_number_parameters 489
_refine_ls_number_reflns 7540
_refine_ls_number_restraints 0
_refine_ls_restrained_S_all 1.048
_refine_ls_R_factor_all 0.1143
_refine_ls_R_factor_gt 0.0765
_refine_ls_shift/su_max 0.000
_refine_ls_shift/su_mean 0.000
_refine_ls_structure_factor_coef Fsqd
_refine_ls_weighting_details 'calc w=1/[\s^2^(Fo^2^)+(0.1180P)^2^+55.4160P] where P=(Fo^2^+2Fc^2^)/3'
_refine_ls_weighting_scheme calc
_refine_ls_wR_factor_gt 0.1994
_refine_ls_wR_factor_ref 0.2274
_reflns_number_gt 4984
_reflns_number_total 7540
_reflns_threshold_expression >2sigma(I)
_cod_data_source_file c3dt52868e.txt
_cod_data_source_block szaf
_cod_original_cell_volume 8540(3)
_cod_original_sg_symbol_H-M 'C 2/c'
_cod_database_code 7028784

loop_
_symmetry_equiv_pos_as_xyz
'x, y, z'
'-x, y, -z+1/2'
'x+1/2, y+1/2, z'
'-x+1/2, y+1/2, -z+1/2'
'-x, -y, -z'
'x, -y, z-1/2'
'-x+1/2, -y+1/2, -z'
'x+1/2, -y+1/2, z-1/2'

loop_
_atom_site_label
_atom_site_type_symbol
_atom_site_fract_x
_atom_site_fract_y
_atom_site_fract_z
_atom_site_U_iso_or_equiv
_atom_site_adp_type
_atom_site_occupancy
_atom_site_symmetry_multiplicity
_atom_site_calc_flag
_atom_site_refinement_flags
_atom_site_disorder_assembly
_atom_site_disorder_group
Zn1 Zn 0.5000 0.22224(4) 0.7500 0.0199(2) Uani 1 2 d S . .
N1 N 0.4010(2) 0.1918(2) 0.68378(17) 0.0257(10) Uani 1 1 d . . .
O1 O 0.5497(2) 0.26924(19) 0.70557(15) 0.0302(9) Uani 1 1 d . . .
O2 O 0.4346(2) 0.0932(3) 0.78244(18) 0.0512(13) Uani 1 1 d . . .
C1 C 0.5115(3) 0.2976(3) 0.6561(2) 0.0259(11) Uani 1 1 d . . .
C2 C 0.4455(3) 0.2644(3) 0.6190(2) 0.0281(12) Uani 1 1 d . . .
C3 C 0.4040(3) 0.2953(3) 0.5675(2) 0.0326(13) Uani 1 1 d . . .
H1 H 0.3587 0.2727 0.5435 0.039 Uiso 1 1 calc R . .
C4 C 0.4266(3) 0.3576(3) 0.5505(2) 0.0249(11) Uani 1 1 d . . .
C5 C 0.4950(3) 0.3877(3) 0.5875(2) 0.0241(11) Uani 1 1 d . . .
H2 H 0.5134 0.4291 0.5763 0.029 Uiso 1 1 calc R . .
C6 C 0.5375(3) 0.3602(3) 0.6399(2) 0.0240(11) Uani 1 1 d . . .
C7 C 0.3857(3) 0.3911(3) 0.4940(2) 0.0284(12) Uani 1 1 d . . .
C8 C 0.3608(3) 0.4660(3) 0.5016(2) 0.0358(13) Uani 1 1 d . . .
H3A H 0.3257 0.4649 0.5227 0.054 Uiso 1 1 calc R . .
H3B H 0.3340 0.4868 0.4650 0.054 Uiso 1 1 calc R . .
H3C H 0.4068 0.4936 0.5217 0.054 Uiso 1 1 calc R . .
C9 C 0.3134(4) 0.3512(3) 0.4594(2) 0.0460(17) Uani 1 1 d . . .
H4A H 0.3278 0.3034 0.4542 0.069 Uiso 1 1 calc R . .
H4B H 0.2901 0.3736 0.4231 0.069 Uiso 1 1 calc R . .
H4C H 0.2760 0.3509 0.4787 0.069 Uiso 1 1 calc R . .
C10 C 0.4407(4) 0.3938(3) 0.4612(2) 0.0399(15) Uani 1 1 d . . .
H5A H 0.4572 0.3467 0.4563 0.060 Uiso 1 1 calc R . .
H5B H 0.4864 0.4218 0.4815 0.060 Uiso 1 1 calc R . .
H5C H 0.4139 0.4148 0.4247 0.060 Uiso 1 1 calc R . .
C11 C 0.6112(3) 0.3966(3) 0.6781(2) 0.0285(12) Uani 1 1 d . . .
C12 C 0.6811(3) 0.3469(3) 0.6911(3) 0.0417(15) Uani 1 1 d . . .
H6A H 0.6883 0.3337 0.6564 0.063 Uiso 1 1 calc R . .
H6B H 0.6713 0.3052 0.7094 0.063 Uiso 1 1 calc R . .
H6C H 0.7280 0.3700 0.7156 0.063 Uiso 1 1 calc R . .
C13 C 0.5995(4) 0.4184(3) 0.7321(2) 0.0367(14) Uani 1 1 d . . .
H7A H 0.6465 0.4415 0.7566 0.055 Uiso 1 1 calc R . .
H7B H 0.5890 0.3772 0.7507 0.055 Uiso 1 1 calc R . .
H7C H 0.5554 0.4504 0.7233 0.055 Uiso 1 1 calc R . .
C14 C 0.6306(4) 0.4623(3) 0.6524(3) 0.0433(16) Uani 1 1 d . . .
H8A H 0.6386 0.4506 0.6178 0.065 Uiso 1 1 calc R . .
H8B H 0.6780 0.4833 0.6785 0.065 Uiso 1 1 calc R . .
H8C H 0.5876 0.4954 0.6446 0.065 Uiso 1 1 calc R . .
C15 C 0.4222(4) 0.1933(3) 0.6323(2) 0.0345(13) Uani 1 1 d . . .
H9A H 0.3773 0.1768 0.6004 0.041 Uiso 1 1 calc R . .
H9B H 0.4657 0.1607 0.6373 0.041 Uiso 1 1 calc R . .
C16 C 0.3382(3) 0.2421(3) 0.6776(3) 0.0389(14) Uani 1 1 d . . .
H10A H 0.2917 0.2281 0.6466 0.058 Uiso 1 1 calc R . .
H10B H 0.3547 0.2883 0.6701 0.058 Uiso 1 1 calc R . .
H10C H 0.3265 0.2435 0.7119 0.058 Uiso 1 1 calc R . .
C17 C 0.3744(4) 0.1201(3) 0.6880(3) 0.0448(16) Uani 1 1 d . . .
H11A H 0.4129 0.0869 0.6836 0.054 Uiso 1 1 calc R . .
H11B H 0.3245 0.1120 0.6573 0.054 Uiso 1 1 calc R . .
C18 C 0.3636(5) 0.1063(4) 0.7436(3) 0.057(2) Uani 1 1 d . . .
H12 H 0.3443 0.1504 0.7547 0.068 Uiso 1 1 calc R . .
O3 O 0.3080(3) 0.0574(3) 0.7378(2) 0.0646(15) Uani 1 1 d . . .
C19 C 0.4125(5) 0.0472(6) 0.8201(4) 0.084(3) Uani 1 1 d . . .
H13A H 0.4104 0.0737 0.8525 0.101 Uiso 1 1 calc R . .
H13B H 0.4511 0.0095 0.8338 0.101 Uiso 1 1 calc R . .
C20 C 0.3350(5) 0.0176(5) 0.7886(3) 0.068(2) Uani 1 1 d . . .
H14A H 0.3392 -0.0322 0.7807 0.082 Uiso 1 1 calc R . .
H14B H 0.2994 0.0228 0.8095 0.082 Uiso 1 1 calc R . .
Zn2 Zn 0.0000 0.22061(4) 0.7500 0.0244(2) Uani 1 2 d S . .
N2 N 0.1015(3) 0.1910(2) 0.73564(19) 0.0331(11) Uani 1 1 d . . .
O4 O -0.0452(3) 0.2729(3) 0.6821(2) 0.0633(16) Uani 1 1 d . . .
O5 O 0.0663(3) 0.1128(3) 0.8189(2) 0.0698(17) Uani 1 1 d . . .
C21 C -0.0032(4) 0.3037(4) 0.6555(3) 0.052(2) Uani 1 1 d . . .
C22 C 0.0616(4) 0.2685(4) 0.6509(3) 0.0518(18) Uani 1 1 d . . .
C23 C 0.1086(4) 0.3051(5) 0.6263(3) 0.072(3) Uani 1 1 d . . .
H21 H 0.1576 0.2861 0.6294 0.087 Uiso 1 1 calc R . .
C24 C 0.0860(4) 0.3672(3) 0.5978(3) 0.0394(15) Uani 1 1 d . . .
C25 C 0.0142(4) 0.3923(3) 0.5955(3) 0.0385(15) Uani 1 1 d . . .
H22 H -0.0059 0.4316 0.5727 0.046 Uiso 1 1 calc R . .
C26 C -0.0305(3) 0.3643(3) 0.6240(2) 0.0289(12) Uani 1 1 d . . .
C27 C 0.1307(4) 0.3996(3) 0.5638(3) 0.0518(19) Uani 1 1 d . . .
C28 C 0.1250(4) 0.4782(3) 0.5624(3) 0.0445(16) Uani 1 1 d . . .
H23A H 0.1495 0.4966 0.6001 0.067 Uiso 1 1 calc R . .
H23B H 0.0703 0.4920 0.5478 0.067 Uiso 1 1 calc R . .
H23C H 0.1516 0.4967 0.5384 0.067 Uiso 1 1 calc R . .
C29 C 0.0890(7) 0.3777(5) 0.5007(4) 0.086(3) Uani 1 1 d . . .
H24A H 0.0898 0.3271 0.4975 0.129 Uiso 1 1 calc R . .
H24B H 0.1165 0.3985 0.4781 0.129 Uiso 1 1 calc R . .
H24C H 0.0351 0.3940 0.4875 0.129 Uiso 1 1 calc R . .
C30 C 0.2120(6) 0.3764(7) 0.5820(7) 0.151(7) Uani 1 1 d . . .
H25A H 0.2386 0.3893 0.6209 0.226 Uiso 1 1 calc R . .
H25B H 0.2380 0.3985 0.5589 0.226 Uiso 1 1 calc R . .
H25C H 0.2137 0.3259 0.5782 0.226 Uiso 1 1 calc R . .
C31 C -0.1076(4) 0.3968(3) 0.6218(3) 0.0443(17) Uani 1 1 d . . .
C32 C -0.1255(5) 0.4636(4) 0.5858(4) 0.078(3) Uani 1 1 d . . .
H26A H -0.1748 0.4834 0.5852 0.117 Uiso 1 1 calc R . .
H26B H -0.1292 0.4521 0.5479 0.117 Uiso 1 1 calc R . .
H26C H -0.0838 0.4974 0.6017 0.117 Uiso 1 1 calc R . .
C33 C -0.1012(4) 0.4190(3) 0.6808(3) 0.0534(19) Uani 1 1 d . . .
H27A H -0.1504 0.4397 0.6796 0.080 Uiso 1 1 calc R . .
H27B H -0.0594 0.4532 0.6950 0.080 Uiso 1 1 calc R . .
H27C H -0.0896 0.3784 0.7052 0.080 Uiso 1 1 calc R . .
C34 C -0.1738(4) 0.3455(5) 0.5981(3) 0.064(2) Uani 1 1 d . . .
H28A H -0.2225 0.3668 0.5972 0.096 Uiso 1 1 calc R . .
H28B H -0.1636 0.3039 0.6214 0.096 Uiso 1 1 calc R . .
H28C H -0.1779 0.3327 0.5603 0.096 Uiso 1 1 calc R . .
C35 C 0.0838(5) 0.1945(4) 0.6737(3) 0.0545(18) Uani 1 1 d . . .
H29A H 0.0405 0.1625 0.6547 0.065 Uiso 1 1 calc R . .
H29B H 0.1299 0.1790 0.6655 0.065 Uiso 1 1 calc R . .
C36 C 0.1608(5) 0.2377(6) 0.7613(5) 0.118(5) Uani 1 1 d . . .
H30A H 0.2079 0.2238 0.7545 0.176 Uiso 1 1 calc R . .
H30B H 0.1712 0.2380 0.8014 0.176 Uiso 1 1 calc R . .
H30C H 0.1452 0.2843 0.7462 0.176 Uiso 1 1 calc R . .
C37 C 0.1180(5) 0.1142(4) 0.7483(3) 0.063(2) Uani 1 1 d . . .
H31A H 0.0741 0.0869 0.7231 0.076 Uiso 1 1 calc R . .
H31B H 0.1651 0.1014 0.7402 0.076 Uiso 1 1 calc R . .
O6 O 0.1956(4) 0.1022(5) 0.8460(2) 0.128(4) Uani 1 1 d . . .
C39 C 0.0964(7) 0.1232(8) 0.8789(4) 0.122(5) Uani 1 1 d . . .
H32A H 0.0670 0.0953 0.8971 0.147 Uiso 1 1 calc R . .
H32B H 0.0936 0.1727 0.8883 0.147 Uiso 1 1 calc R . .
C40 C 0.1786(6) 0.0995(10) 0.8962(4) 0.169(8) Uani 1 1 d . . .
H33A H 0.2134 0.1306 0.9248 0.203 Uiso 1 1 calc R . .
H33B H 0.1842 0.0517 0.9111 0.203 Uiso 1 1 calc R . .
C38 C 0.1298(6) 0.0947(4) 0.8059(3) 0.069(2) Uani 1 1 d . . .
H34 H 0.1248 0.0431 0.8032 0.083 Uiso 1 1 calc R . .
C41A C 0.9279(5) 0.2605(5) 0.4790(5) 0.078(3) Uani 0.69(2) 1 d P A 1
H40A H 0.9679 0.2425 0.4649 0.094 Uiso 0.69(2) 1 calc PR A 1
H40B H 0.9539 0.2828 0.5155 0.094 Uiso 0.69(2) 1 calc PR A 1
Cl1A Cl 0.8651(3) 0.1937(4) 0.4838(2) 0.0687(18) Uani 0.69(2) 1 d P A 1
Cl2A Cl 0.8650(3) 0.3198(4) 0.4311(4) 0.113(2) Uani 0.69(2) 1 d P A 1
C41B C 0.9279(5) 0.2605(5) 0.4790(5) 0.078(3) Uani 0.31(2) 1 d P A 2
H41A H 0.9394 0.2339 0.4499 0.094 Uiso 0.31(2) 1 calc PR A 2
H41B H 0.9770 0.2636 0.5112 0.094 Uiso 0.31(2) 1 calc PR A 2
Cl1B Cl 0.9029(19) 0.3476(10) 0.4529(7) 0.114(9) Uani 0.31(2) 1 d P A 2
Cl2B Cl 0.8651(12) 0.2118(13) 0.4993(12) 0.148(9) Uani 0.31(2) 1 d P A 2

loop_
_atom_site_aniso_label
_atom_site_aniso_U_11
_atom_site_aniso_U_22
_atom_site_aniso_U_33
_atom_site_aniso_U_23
_atom_site_aniso_U_13
_atom_site_aniso_U_12
Zn1 0.0195(4) 0.0241(4) 0.0151(4) 0.000 0.0047(3) 0.000
N1 0.030(2) 0.025(2) 0.019(2) -0.0025(18) 0.0058(19) -0.0110(18)
O1 0.032(2) 0.035(2) 0.0208(19) 0.0072(16) 0.0063(16) -0.0059(16)
O2 0.033(2) 0.088(4) 0.035(2) 0.026(2) 0.015(2) 0.017(2)
C1 0.030(3) 0.027(3) 0.018(3) 0.001(2) 0.006(2) 0.000(2)
C2 0.035(3) 0.026(3) 0.021(3) -0.003(2) 0.007(2) -0.006(2)
C3 0.032(3) 0.040(3) 0.021(3) -0.001(2) 0.003(2) -0.009(2)
C4 0.032(3) 0.024(3) 0.018(3) 0.003(2) 0.009(2) 0.003(2)
C5 0.030(3) 0.023(3) 0.018(3) 0.001(2) 0.007(2) -0.002(2)
C6 0.027(3) 0.026(3) 0.019(3) 0.002(2) 0.008(2) 0.000(2)
C7 0.030(3) 0.034(3) 0.017(3) 0.002(2) 0.002(2) 0.003(2)
C8 0.034(3) 0.044(4) 0.027(3) 0.006(3) 0.008(2) 0.006(3)
C9 0.054(4) 0.048(4) 0.020(3) 0.001(3) -0.007(3) -0.011(3)
C10 0.053(4) 0.047(4) 0.021(3) 0.012(3) 0.014(3) 0.015(3)
C11 0.026(3) 0.030(3) 0.022(3) 0.006(2) -0.001(2) -0.007(2)
C12 0.026(3) 0.054(4) 0.042(4) 0.012(3) 0.008(3) -0.004(3)
C13 0.045(3) 0.031(3) 0.026(3) -0.003(2) 0.002(3) -0.008(3)
C14 0.035(3) 0.046(4) 0.036(3) 0.013(3) -0.003(3) -0.017(3)
C15 0.049(3) 0.036(3) 0.017(3) -0.004(2) 0.010(2) -0.005(3)
C16 0.025(3) 0.050(4) 0.032(3) -0.008(3) -0.001(2) -0.003(3)
C17 0.058(4) 0.040(4) 0.029(3) -0.003(3) 0.007(3) -0.028(3)
C18 0.083(5) 0.046(4) 0.026(3) 0.006(3) 0.001(3) -0.038(4)
O3 0.045(3) 0.097(4) 0.047(3) 0.024(3) 0.010(2) -0.013(3)
C19 0.070(6) 0.117(8) 0.057(5) 0.033(5) 0.012(4) -0.022(5)
C20 0.072(5) 0.072(6) 0.061(5) 0.018(4) 0.024(4) -0.011(4)
Zn2 0.0354(5) 0.0202(4) 0.0240(5) 0.000 0.0183(4) 0.000
N2 0.046(3) 0.035(3) 0.026(2) 0.009(2) 0.021(2) 0.017(2)
O4 0.061(3) 0.076(4) 0.078(4) 0.051(3) 0.055(3) 0.038(3)
O5 0.070(3) 0.109(5) 0.029(3) 0.011(3) 0.016(2) -0.036(3)
C21 0.054(4) 0.063(4) 0.061(5) 0.039(4) 0.047(4) 0.028(3)
C22 0.060(4) 0.051(4) 0.051(4) 0.018(3) 0.028(4) 0.014(3)
C23 0.056(4) 0.104(7) 0.079(6) 0.065(5) 0.052(4) 0.046(4)
C24 0.045(3) 0.045(4) 0.040(4) 0.015(3) 0.029(3) 0.008(3)
C25 0.047(4) 0.032(3) 0.049(4) 0.019(3) 0.032(3) 0.014(3)
C26 0.036(3) 0.025(3) 0.031(3) 0.003(2) 0.019(2) 0.006(2)
C27 0.068(5) 0.042(4) 0.071(5) 0.019(3) 0.057(4) 0.011(3)
C28 0.060(4) 0.043(4) 0.042(4) -0.008(3) 0.032(3) -0.016(3)
C29 0.161(10) 0.060(5) 0.073(6) -0.022(5) 0.086(7) -0.042(6)
C30 0.105(8) 0.147(11) 0.263(17) 0.133(12) 0.144(11) 0.059(8)
C31 0.044(4) 0.053(4) 0.048(4) 0.032(3) 0.030(3) 0.026(3)
C32 0.077(6) 0.084(6) 0.097(7) 0.061(5) 0.061(5) 0.049(5)
C33 0.076(5) 0.033(3) 0.075(5) 0.003(3) 0.056(4) 0.009(3)
C34 0.033(3) 0.122(7) 0.039(4) 0.008(4) 0.014(3) -0.008(4)
C35 0.067(5) 0.062(5) 0.049(4) -0.009(4) 0.039(4) -0.009(4)
C36 0.051(5) 0.197(12) 0.132(9) -0.122(9) 0.065(6) -0.057(6)
C37 0.077(5) 0.056(5) 0.067(5) 0.018(4) 0.038(4) 0.024(4)
O6 0.076(4) 0.272(11) 0.036(3) 0.008(5) 0.021(3) -0.052(6)
C39 0.115(9) 0.214(15) 0.036(5) 0.035(7) 0.025(6) -0.024(9)
C40 0.072(7) 0.39(3) 0.039(5) 0.054(10) 0.013(5) -0.009(11)
C38 0.120(8) 0.046(4) 0.035(4) 0.020(3) 0.020(5) 0.025(5)
C41A 0.053(5) 0.069(6) 0.119(8) 0.026(5) 0.038(5) 0.022(4)
Cl1A 0.0423(19) 0.107(4) 0.059(3) -0.018(3) 0.0206(16) -0.024(2)
Cl2A 0.083(3) 0.062(3) 0.171(6) 0.002(4) 0.016(3) 0.019(2)
C41B 0.053(5) 0.069(6) 0.119(8) 0.026(5) 0.038(5) 0.022(4)
Cl1B 0.20(2) 0.062(9) 0.086(9) 0.039(7) 0.060(11) 0.073(11)
Cl2B 0.074(7) 0.198(16) 0.183(18) -0.117(15) 0.061(10) -0.035(8)

loop_
_atom_type_symbol
_atom_type_description
_atom_type_scat_dispersion_real
_atom_type_scat_dispersion_imag
_atom_type_scat_source
C C 0.0033 0.0016 'International Tables Vol C Tables 4.2.6.8 and 6.1.1.4'
H H 0.0000 0.0000 'International Tables Vol C Tables 4.2.6.8 and 6.1.1.4'
N N 0.0061 0.0033 'International Tables Vol C Tables 4.2.6.8 and 6.1.1.4'
O O 0.0106 0.0060 'International Tables Vol C Tables 4.2.6.8 and 6.1.1.4'
Zn Zn 0.2839 1.4301 'International Tables Vol C Tables 4.2.6.8 and 6.1.1.4'
Cl Cl 0.1484 0.1585 'International Tables Vol C Tables 4.2.6.8 and 6.1.1.4'

loop_
_geom_angle_atom_site_label_1
_geom_angle_atom_site_label_2
_geom_angle_atom_site_label_3
_geom_angle
_geom_angle_site_symmetry_1
_geom_angle_site_symmetry_3
O1 Zn1 O1 123.8(2) 2_656 .
O1 Zn1 N1 96.20(16) 2_656 2_656
O1 Zn1 N1 98.99(16) . 2_656
O1 Zn1 N1 98.99(16) 2_656 .
O1 Zn1 N1 96.20(16) . .
N1 Zn1 N1 147.4(2) 2_656 .
C16 N1 C17 110.8(5) . .
C16 N1 C15 109.2(4) . .
C17 N1 C15 106.0(4) . .
C16 N1 Zn1 109.2(3) . .
C17 N1 Zn1 114.6(3) . .
C15 N1 Zn1 106.8(3) . .
C1 O1 Zn1 124.0(3) . .
C18 O2 C19 100.2(5) . .
O1 C1 C2 120.0(5) . .
O1 C1 C6 120.8(5) . .
C2 C1 C6 119.2(5) . .
C3 C2 C1 120.0(5) . .
C3 C2 C15 119.6(5) . .
C1 C2 C15 120.3(5) . .
C4 C3 C2 122.6(5) . .
C4 C3 H1 118.7 . .
C2 C3 H1 118.7 . .
C3 C4 C5 115.9(5) . .
C3 C4 C7 124.4(5) . .
C5 C4 C7 119.5(5) . .
C6 C5 C4 123.8(5) . .
C6 C5 H2 118.1 . .
C4 C5 H2 118.1 . .
C5 C6 C1 118.3(5) . .
C5 C6 C11 120.6(5) . .
C1 C6 C11 121.0(4) . .
C9 C7 C4 112.2(5) . .
C9 C7 C10 107.8(5) . .
C4 C7 C10 109.9(4) . .
C9 C7 C8 107.9(5) . .
C4 C7 C8 110.2(4) . .
C10 C7 C8 108.7(5) . .
C7 C8 H3A 109.5 . .
C7 C8 H3B 109.5 . .
H3A C8 H3B 109.5 . .
C7 C8 H3C 109.5 . .
H3A C8 H3C 109.5 . .
H3B C8 H3C 109.5 . .
C7 C9 H4A 109.5 . .
C7 C9 H4B 109.5 . .
H4A C9 H4B 109.5 . .
C7 C9 H4C 109.5 . .
H4A C9 H4C 109.5 . .
H4B C9 H4C 109.5 . .
C7 C10 H5A 109.5 . .
C7 C10 H5B 109.5 . .
H5A C10 H5B 109.5 . .
C7 C10 H5C 109.5 . .
H5A C10 H5C 109.5 . .
H5B C10 H5C 109.5 . .
C14 C11 C6 113.0(4) . .
C14 C11 C13 107.0(5) . .
C6 C11 C13 109.2(4) . .
C14 C11 C12 107.8(5) . .
C6 C11 C12 109.6(5) . .
C13 C11 C12 110.2(5) . .
C11 C12 H6A 109.5 . .
C11 C12 H6B 109.5 . .
H6A C12 H6B 109.5 . .
C11 C12 H6C 109.5 . .
H6A C12 H6C 109.5 . .
H6B C12 H6C 109.5 . .
C11 C13 H7A 109.5 . .
C11 C13 H7B 109.5 . .
H7A C13 H7B 109.5 . .
C11 C13 H7C 109.5 . .
H7A C13 H7C 109.5 . .
H7B C13 H7C 109.5 . .
C11 C14 H8A 109.5 . .
C11 C14 H8B 109.5 . .
H8A C14 H8B 109.5 . .
C11 C14 H8C 109.5 . .
H8A C14 H8C 109.5 . .
H8B C14 H8C 109.5 . .
N1 C15 C2 113.5(5) . .
N1 C15 H9A 108.9 . .
C2 C15 H9A 108.9 . .
N1 C15 H9B 108.9 . .
C2 C15 H9B 108.9 . .
H9A C15 H9B 107.7 . .
N1 C16 H10A 109.5 . .
N1 C16 H10B 109.5 . .
H10A C16 H10B 109.5 . .
N1 C16 H10C 109.5 . .
H10A C16 H10C 109.5 . .
H10B C16 H10C 109.5 . .
N1 C17 C18 112.6(5) . .
N1 C17 H11A 109.1 . .
C18 C17 H11A 109.1 . .
N1 C17 H11B 109.1 . .
C18 C17 H11B 109.1 . .
H11A C17 H11B 107.8 . .
O3 C18 O2 116.3(6) . .
O3 C18 C17 110.9(5) . .
O2 C18 C17 108.0(6) . .
O3 C18 H12 107.0 . .
O2 C18 H12 107.0 . .
C17 C18 H12 107.0 . .
C18 O3 C20 105.2(5) . .
O2 C19 C20 107.9(6) . .
O2 C19 H13A 110.1 . .
C20 C19 H13A 110.1 . .
O2 C19 H13B 110.1 . .
C20 C19 H13B 110.1 . .
H13A C19 H13B 108.4 . .
O3 C20 C19 104.4(6) . .
O3 C20 H14A 110.9 . .
C19 C20 H14A 110.9 . .
O3 C20 H14B 110.9 . .
C19 C20 H14B 110.9 . .
H14A C20 H14B 108.9 . .
O4 Zn2 O4 117.1(4) 2_556 .
O4 Zn2 N2 100.0(2) 2_556 .
O4 Zn2 N2 96.25(17) . .
O4 Zn2 N2 96.25(17) 2_556 2_556
O4 Zn2 N2 100.0(2) . 2_556
N2 Zn2 N2 148.5(3) . 2_556
C36 N2 C35 108.3(6) . .
C36 N2 C37 117.6(7) . .
C35 N2 C37 102.8(5) . .
C36 N2 Zn2 109.8(4) . .
C35 N2 Zn2 107.3(4) . .
C37 N2 Zn2 110.4(4) . .
C21 O4 Zn2 123.5(4) . .
C38 O5 C39 104.7(7) . .
O4 C21 C26 120.7(5) . .
O4 C21 C22 119.1(6) . .
C26 C21 C22 119.3(5) . .
C21 C22 C23 117.5(6) . .
C21 C22 C35 122.0(6) . .
C23 C22 C35 120.4(6) . .
C24 C23 C22 122.9(6) . .
C24 C23 H21 118.5 . .
C22 C23 H21 118.5 . .
C25 C24 C23 115.3(5) . .
C25 C24 C27 121.9(5) . .
C23 C24 C27 122.1(6) . .
C26 C25 C24 125.0(5) . .
C26 C25 H22 117.5 . .
C24 C25 H22 117.5 . .
C25 C26 C21 117.9(5) . .
C25 C26 C31 122.3(5) . .
C21 C26 C31 119.7(5) . .
C30 C27 C28 111.4(8) . .
C30 C27 C24 112.7(6) . .
C28 C27 C24 112.1(5) . .
C30 C27 C29 108.3(9) . .
C28 C27 C29 103.7(6) . .
C24 C27 C29 108.2(6) . .
C27 C28 H23A 109.5 . .
C27 C28 H23B 109.5 . .
H23A C28 H23B 109.5 . .
C27 C28 H23C 109.5 . .
H23A C28 H23C 109.5 . .
H23B C28 H23C 109.5 . .
C27 C29 H24A 109.5 . .
C27 C29 H24B 109.5 . .
H24A C29 H24B 109.5 . .
C27 C29 H24C 109.5 . .
H24A C29 H24C 109.5 . .
H24B C29 H24C 109.5 . .
C27 C30 H25A 109.5 . .
C27 C30 H25B 109.5 . .
H25A C30 H25B 109.5 . .
C27 C30 H25C 109.5 . .
H25A C30 H25C 109.5 . .
H25B C30 H25C 109.5 . .
C34 C31 C26 110.4(6) . .
C34 C31 C33 110.5(5) . .
C26 C31 C33 109.2(5) . .
C34 C31 C32 109.2(6) . .
C26 C31 C32 111.0(5) . .
C33 C31 C32 106.4(6) . .
C31 C32 H26A 109.5 . .
C31 C32 H26B 109.5 . .
H26A C32 H26B 109.5 . .
C31 C32 H26C 109.5 . .
H26A C32 H26C 109.5 . .
H26B C32 H26C 109.5 . .
C31 C33 H27A 109.5 . .
C31 C33 H27B 109.5 . .
H27A C33 H27B 109.5 . .
C31 C33 H27C 109.5 . .
H27A C33 H27C 109.5 . .
H27B C33 H27C 109.5 . .
C31 C34 H28A 109.5 . .
C31 C34 H28B 109.5 . .
H28A C34 H28B 109.5 . .
C31 C34 H28C 109.5 . .
H28A C34 H28C 109.5 . .
H28B C34 H28C 109.5 . .
N2 C35 C22 111.9(6) . .
N2 C35 H29A 109.2 . .
C22 C35 H29A 109.2 . .
N2 C35 H29B 109.2 . .
C22 C35 H29B 109.2 . .
H29A C35 H29B 107.9 . .
N2 C36 H30A 109.5 . .
N2 C36 H30B 109.5 . .
H30A C36 H30B 109.5 . .
N2 C36 H30C 109.5 . .
H30A C36 H30C 109.5 . .
H30B C36 H30C 109.5 . .
C38 C37 N2 114.3(6) . .
C38 C37 H31A 108.7 . .
N2 C37 H31A 108.7 . .
C38 C37 H31B 108.7 . .
N2 C37 H31B 108.7 . .
H31A C37 H31B 107.6 . .
C38 O6 C40 105.9(7) . .
O5 C39 C40 103.9(9) . .
O5 C39 H32A 111.0 . .
C40 C39 H32A 111.0 . .
O5 C39 H32B 111.0 . .
C40 C39 H32B 111.0 . .
H32A C39 H32B 109.0 . .
O6 C40 C39 104.0(8) . .
O6 C40 H33A 111.0 . .
C39 C40 H33A 111.0 . .
O6 C40 H33B 111.0 . .
C39 C40 H33B 111.0 . .
H33A C40 H33B 109.0 . .
O6 C38 O5 114.7(7) . .
O6 C38 C37 122.7(9) . .
O5 C38 C37 110.2(7) . .
O6 C38 H34 101.8 . .
O5 C38 H34 101.8 . .
C37 C38 H34 101.8 . .
Cl1A C41A Cl2A 103.6(5) . .
Cl1A C41A H40A 111.0 . .
Cl2A C41A H40A 111.0 . .
Cl1A C41A H40B 111.0 . .
Cl2A C41A H40B 111.0 . .
H40A C41A H40B 109.0 . .

loop_
_geom_bond_atom_site_label_1
_geom_bond_atom_site_label_2
_geom_bond_distance
_geom_bond_site_symmetry_2
Zn1 O1 1.923(4) 2_656
Zn1 O1 1.923(4) .
Zn1 N1 2.092(4) 2_656
Zn1 N1 2.092(4) .
N1 C16 1.474(7) .
N1 C17 1.483(7) .
N1 C15 1.505(7) .
O1 C1 1.334(6) .
O2 C18 1.360(8) .
O2 C19 1.473(9) .
C1 C2 1.407(7) .
C1 C6 1.415(7) .
C2 C3 1.407(8) .
C2 C15 1.512(8) .
C3 C4 1.392(8) .
C3 H1 0.9500 .
C4 C5 1.409(7) .
C4 C7 1.524(7) .
C5 C6 1.402(7) .
C5 H2 0.9500 .
C6 C11 1.536(7) .
C7 C9 1.523(8) .
C7 C10 1.531(8) .
C7 C8 1.547(8) .
C8 H3A 0.9800 .
C8 H3B 0.9800 .
C8 H3C 0.9800 .
C9 H4A 0.9800 .
C9 H4B 0.9800 .
C9 H4C 0.9800 .
C10 H5A 0.9800 .
C10 H5B 0.9800 .
C10 H5C 0.9800 .
C11 C14 1.527(8) .
C11 C13 1.538(8) .
C11 C12 1.543(8) .
C12 H6A 0.9800 .
C12 H6B 0.9800 .
C12 H6C 0.9800 .
C13 H7A 0.9800 .
C13 H7B 0.9800 .
C13 H7C 0.9800 .
C14 H8A 0.9800 .
C14 H8B 0.9800 .
C14 H8C 0.9800 .
C15 H9A 0.9900 .
C15 H9B 0.9900 .
C16 H10A 0.9800 .
C16 H10B 0.9800 .
C16 H10C 0.9800 .
C17 C18 1.535(9) .
C17 H11A 0.9900 .
C17 H11B 0.9900 .
C18 O3 1.359(8) .
C18 H12 1.0000 .
O3 C20 1.444(9) .
C19 C20 1.484(12) .
C19 H13A 0.9900 .
C19 H13B 0.9900 .
C20 H14A 0.9900 .
C20 H14B 0.9900 .
Zn2 O4 1.933(5) 2_556
Zn2 O4 1.933(5) .
Zn2 N2 2.106(4) .
Zn2 N2 2.106(4) 2_556
N2 C36 1.390(9) .
N2 C35 1.510(8) .
N2 C37 1.524(8) .
O4 C21 1.337(7) .
O5 C38 1.367(10) .
O5 C39 1.460(10) .
C21 C26 1.410(8) .
C21 C22 1.414(9) .
C22 C23 1.426(10) .
C22 C35 1.543(10) .
C23 C24 1.389(9) .
C23 H21 0.9500 .
C24 C25 1.388(8) .
C24 C27 1.529(8) .
C25 C26 1.388(8) .
C25 H22 0.9500 .
C26 C31 1.534(8) .
C27 C30 1.472(12) .
C27 C28 1.518(9) .
C27 C29 1.589(12) .
C28 H23A 0.9800 .
C28 H23B 0.9800 .
C28 H23C 0.9800 .
C29 H24A 0.9800 .
C29 H24B 0.9800 .
C29 H24C 0.9800 .
C30 H25A 0.9800 .
C30 H25B 0.9800 .
C30 H25C 0.9800 .
C31 C34 1.520(10) .
C31 C33 1.539(10) .
C31 C32 1.552(9) .
C32 H26A 0.9800 .
C32 H26B 0.9800 .
C32 H26C 0.9800 .
C33 H27A 0.9800 .
C33 H27B 0.9800 .
C33 H27C 0.9800 .
C34 H28A 0.9800 .
C34 H28B 0.9800 .
C34 H28C 0.9800 .
C35 H29A 0.9900 .
C35 H29B 0.9900 .
C36 H30A 0.9800 .
C36 H30B 0.9800 .
C36 H30C 0.9800 .
C37 C38 1.469(10) .
C37 H31A 0.9900 .
C37 H31B 0.9900 .
O6 C38 1.293(10) .
O6 C40 1.431(11) .
C39 C40 1.491(16) .
C39 H32A 0.9900 .
C39 H32B 0.9900 .
C40 H33A 0.9900 .
C40 H33B 0.9900 .
C38 H34 1.0000 .
C41A Cl1A 1.764(10) .
C41A Cl2A 1.778(10) .
C41A H40A 0.9900 .
C41A H40B 0.9900 .

loop_
_geom_hbond_atom_site_label_D
_geom_hbond_atom_site_label_H
_geom_hbond_atom_site_label_A
_geom_hbond_distance_DH
_geom_hbond_distance_HA
_geom_hbond_distance_DA
_geom_hbond_angle_DHA
_geom_hbond_site_symmetry_A
C12 H6B O1 0.98 2.31 2.977(7) 124.4 .
C13 H7B O1 0.98 2.37 3.022(7) 123.5 .
C15 H9B O2 0.99 2.58 3.376(8) 137.5 2_656
C33 H27C O4 0.98 2.35 2.996(8) 123.1 .
C34 H28B O4 0.98 2.27 2.937(9) 124.5 .
C35 H29A O5 0.99 2.49 3.244(10) 133.0 2_556
C36 H30B O4 0.98 2.59 3.048(8) 108.6 2_556
C37 H31A O5 0.99 2.48 3.220(10) 131.7 2_556
C39 H32B O4 0.99 2.58 3.262(15) 125.8 2_556
C29 H24C Cl1B 0.98 2.45 3.26(4) 139.8 1_455
C39 H32B Cl2B 0.99 2.82 3.42(3) 119.2 2_656

loop_
_geom_torsion_atom_site_label_1
_geom_torsion_atom_site_label_2
_geom_torsion_atom_site_label_3
_geom_torsion_atom_site_label_4
_geom_torsion
_geom_torsion_site_symmetry_1
O1 Zn1 N1 C16 29.0(4) 2_656
O1 Zn1 N1 C16 -96.6(4) .
N1 Zn1 N1 C16 145.8(4) 2_656
O1 Zn1 N1 C17 -95.9(4) 2_656
O1 Zn1 N1 C17 138.4(4) .
N1 Zn1 N1 C17 20.9(4) 2_656
O1 Zn1 N1 C15 147.0(3) 2_656
O1 Zn1 N1 C15 21.3(4) .
N1 Zn1 N1 C15 -96.2(3) 2_656
O1 Zn1 O1 C1 -78.5(4) 2_656
N1 Zn1 O1 C1 177.8(4) 2_656
N1 Zn1 O1 C1 26.7(4) .
Zn1 O1 C1 C2 -37.9(7) .
Zn1 O1 C1 C6 143.5(4) .
O1 C1 C2 C3 178.1(5) .
C6 C1 C2 C3 -3.3(8) .
O1 C1 C2 C15 -6.1(8) .
C6 C1 C2 C15 172.5(5) .
C1 C2 C3 C4 1.8(9) .
C15 C2 C3 C4 -174.0(5) .
C2 C3 C4 C5 1.3(8) .
C2 C3 C4 C7 176.8(5) .
C3 C4 C5 C6 -3.0(8) .
C7 C4 C5 C6 -178.8(5) .
C4 C5 C6 C1 1.6(8) .
C4 C5 C6 C11 -179.4(5) .
O1 C1 C6 C5 -179.8(5) .
C2 C1 C6 C5 1.6(8) .
O1 C1 C6 C11 1.2(8) .
C2 C1 C6 C11 -177.4(5) .
C3 C4 C7 C9 4.0(8) .
C5 C4 C7 C9 179.4(5) .
C3 C4 C7 C10 -116.0(6) .
C5 C4 C7 C10 59.4(7) .
C3 C4 C7 C8 124.3(6) .
C5 C4 C7 C8 -60.3(6) .
C5 C6 C11 C14 -0.4(7) .
C1 C6 C11 C14 178.6(5) .
C5 C6 C11 C13 118.5(5) .
C1 C6 C11 C13 -62.5(6) .
C5 C6 C11 C12 -120.6(5) .
C1 C6 C11 C12 58.3(7) .
C16 N1 C15 C2 56.5(6) .
C17 N1 C15 C2 175.9(5) .
Zn1 N1 C15 C2 -61.4(5) .
C3 C2 C15 N1 -121.3(6) .
C1 C2 C15 N1 62.9(7) .
C16 N1 C17 C18 -71.4(7) .
C15 N1 C17 C18 170.3(6) .
Zn1 N1 C17 C18 52.7(7) .
C19 O2 C18 O3 -25.6(9) .
C19 O2 C18 C17 -151.1(7) .
N1 C17 C18 O3 151.2(6) .
N1 C17 C18 O2 -80.2(7) .
O2 C18 O3 C20 19.6(9) .
C17 C18 O3 C20 143.6(7) .
C18 O2 C19 C20 20.9(10) .
C18 O3 C20 C19 -3.7(10) .
O2 C19 C20 O3 -11.0(11) .
O4 Zn2 N2 C36 -24.7(7) 2_556
O4 Zn2 N2 C36 94.3(7) .
N2 Zn2 N2 C36 -144.7(7) 2_556
O4 Zn2 N2 C35 -142.1(4) 2_556
O4 Zn2 N2 C35 -23.2(4) .
N2 Zn2 N2 C35 97.8(4) 2_556
O4 Zn2 N2 C37 106.6(5) 2_556
O4 Zn2 N2 C37 -134.4(5) .
N2 Zn2 N2 C37 -13.5(4) 2_556
O4 Zn2 O4 C21 77.3(6) 2_556
N2 Zn2 O4 C21 -27.3(6) .
N2 Zn2 O4 C21 179.7(6) 2_556
Zn2 O4 C21 C26 -150.3(6) .
Zn2 O4 C21 C22 41.0(10) .
O4 C21 C22 C23 -175.0(8) .
C26 C21 C22 C23 16.1(12) .
O4 C21 C22 C35 2.3(12) .
C26 C21 C22 C35 -166.6(7) .
C21 C22 C23 C24 -12.4(13) .
C35 C22 C23 C24 170.3(8) .
C22 C23 C24 C25 0.9(13) .
C22 C23 C24 C27 -170.0(8) .
C23 C24 C25 C26 7.3(11) .
C27 C24 C25 C26 178.2(7) .
C24 C25 C26 C21 -3.4(10) .
C24 C25 C26 C31 177.0(7) .
O4 C21 C26 C25 -177.5(7) .
C22 C21 C26 C25 -8.8(11) .
O4 C21 C26 C31 2.1(11) .
C22 C21 C26 C31 170.8(7) .
C25 C24 C27 C30 166.4(9) .
C23 C24 C27 C30 -23.3(13) .
C25 C24 C27 C28 39.9(10) .
C23 C24 C27 C28 -149.9(8) .
C25 C24 C27 C29 -73.8(9) .
C23 C24 C27 C29 96.5(9) .
C25 C26 C31 C34 119.8(7) .
C21 C26 C31 C34 -59.8(8) .
C25 C26 C31 C33 -118.5(6) .
C21 C26 C31 C33 61.9(8) .
C25 C26 C31 C32 -1.5(10) .
C21 C26 C31 C32 178.9(7) .
C36 N2 C35 C22 -57.3(8) .
C37 N2 C35 C22 177.6(6) .
Zn2 N2 C35 C22 61.2(6) .
C21 C22 C35 N2 -60.3(10) .
C23 C22 C35 N2 117.0(8) .
C36 N2 C37 C38 67.0(9) .
C35 N2 C37 C38 -174.3(7) .
Zn2 N2 C37 C38 -60.0(8) .
C38 O5 C39 C40 -7.5(13) .
C38 O6 C40 C39 -26.3(16) .
O5 C39 C40 O6 20.2(16) .
C40 O6 C38 O5 23.5(14) .
C40 O6 C38 C37 161.9(11) .
C39 O5 C38 O6 -9.8(11) .
C39 O5 C38 C37 -153.2(9) .
N2 C37 C38 O6 -82.6(11) .
N2 C37 C38 O5 57.4(10) .
